data_7127608
loop_
_publ_author_name
'Zimmermann, Philipp'
'Kilpatrick, Alexander F. R.'
'Ar, Deniz'
'Demeshko, Serhiy'
'Cula, Beatrice'
'Limberg, Christian'

_publ_section_title
;
 Electron transfer within \b-diketiminato nickel bromide and cobaltocene
 redox couples activating CO<sub>2</sub>.
;
_journal_issue 7
_journal_name_full 'Chemical communications (Cambridge, England)'
_journal_page_first 875
_journal_page_last 878
_journal_paper_doi 10.1039/d0cc06983c
_journal_volume 57
_journal_year 2021
_chemical_formula_sum 'C35 H53 Br N2 Ni'
_chemical_formula_weight 640.41
_space_group_crystal_system monoclinic
_space_group_IT_number 15
_space_group_name_Hall '-C 2yc'
_space_group_name_H-M_alt 'C 1 2/c 1'
_atom_sites_solution_hydrogens geom
_audit_creation_method SHELXL-2013
_audit_update_record
;
2020-12-09 deposited with the CCDC.	2020-12-11 downloaded from the CCDC.
;
_cell_angle_alpha 90
_cell_angle_beta 106.682(4)
_cell_angle_gamma 90
_cell_formula_units_Z 4
_cell_length_a 22.236(2)
_cell_length_b 9.3616(8)
_cell_length_c 16.9224(18)
_cell_measurement_reflns_used 8394
_cell_measurement_temperature 100(2)
_cell_measurement_theta_max 26.36
_cell_measurement_theta_min 2.38
_cell_volume 3374.4(6)
_computing_cell_refinement 'Bruker SAINT'
_computing_data_collection 'Bruker APEX3'
_computing_data_reduction 'Bruker SAINT'
_computing_molecular_graphics 'Mercury (Wood, 2020)'
_computing_publication_material 'PLATON (Spek 2009)'
_computing_structure_refinement 'SHELXL-2013 (Sheldrick, 2013)'
_computing_structure_solution 'SHELXS-2013 (Sheldrick 2013)'
_diffrn_ambient_temperature 100(2)
_diffrn_measured_fraction_theta_full 0.997
_diffrn_measured_fraction_theta_max 0.995
_diffrn_measurement_device_type 'Bruker D8 VENTURE'
_diffrn_measurement_method '\f and \w scans'
_diffrn_radiation_type MoK\a
_diffrn_radiation_wavelength 0.71073
_diffrn_reflns_av_R_equivalents 0.0442
_diffrn_reflns_av_unetI/netI 0.0317
_diffrn_reflns_Laue_measured_fraction_full 0.997
_diffrn_reflns_Laue_measured_fraction_max 0.995
_diffrn_reflns_limit_h_max 27
_diffrn_reflns_limit_h_min -27
_diffrn_reflns_limit_k_max 11
_diffrn_reflns_limit_k_min -11
_diffrn_reflns_limit_l_max 21
_diffrn_reflns_limit_l_min -21
_diffrn_reflns_number 18143
_diffrn_reflns_point_group_measured_fraction_full 0.997
_diffrn_reflns_point_group_measured_fraction_max 0.995
_diffrn_reflns_theta_full 25.242
_diffrn_reflns_theta_max 26.439
_diffrn_reflns_theta_min 2.376
_exptl_absorpt_coefficient_mu 1.783
_exptl_absorpt_correction_T_max 0.7454
_exptl_absorpt_correction_T_min 0.6522
_exptl_absorpt_correction_type multi-scan
_exptl_absorpt_process_details SADABS
_exptl_crystal_colour blue
_exptl_crystal_density_diffrn 1.261
_exptl_crystal_description blocks
_exptl_crystal_F_000 1360
_exptl_crystal_size_max 0.220
_exptl_crystal_size_mid 0.110
_exptl_crystal_size_min 0.080
_refine_diff_density_max 0.332
_refine_diff_density_min -0.679
_refine_diff_density_rms 0.064
_refine_ls_extinction_method none
_refine_ls_goodness_of_fit_ref 1.043
_refine_ls_hydrogen_treatment constr
_refine_ls_matrix_type full
_refine_ls_number_parameters 185
_refine_ls_number_reflns 3457
_refine_ls_number_restraints 0
_refine_ls_restrained_S_all 1.043
_refine_ls_R_factor_all 0.0383
_refine_ls_R_factor_gt 0.0309
_refine_ls_shift/su_max 0.000
_refine_ls_shift/su_mean 0.000
_refine_ls_structure_factor_coef Fsqd
_refine_ls_weighting_details 'w=1/[\s^2^(Fo^2^)+(0.0369P)^2^+7.0996P] where P=(Fo^2^+2Fc^2^)/3'
_refine_ls_weighting_scheme calc
_refine_ls_wR_factor_gt 0.0809
_refine_ls_wR_factor_ref 0.0849
_reflns_Friedel_coverage 0.000
_reflns_number_gt 3025
_reflns_number_total 3457
_reflns_threshold_expression 'I > 2\s(I)'
_cod_data_source_file d0cc06983c2.cif
_cod_data_source_block ae15
_cod_depositor_comments 'Adding full bibliography for 7127607--7127609.cif.'
_cod_original_sg_symbol_H-M 'C 2/c'
_cod_database_code 7127608
_shelx_space_group_comment
;
The symmetry employed for this shelxl refinement is uniquely defined
by the following loop, which should always be used as a source of
symmetry information in preference to the above space-group names.
They are only intended as comments.
;
_shelx_estimated_absorpt_t_min 0.695
_shelx_estimated_absorpt_t_max 0.870
_shelxl_version_number 2013-4

loop_
_space_group_symop_operation_xyz
'x, y, z'
'-x, y, -z+1/2'
'x+1/2, y+1/2, z'
'-x+1/2, y+1/2, -z+1/2'
'-x, -y, -z'
'x, -y, z-1/2'
'-x+1/2, -y+1/2, -z'
'x+1/2, -y+1/2, z-1/2'

loop_
_atom_site_label
_atom_site_type_symbol
_atom_site_fract_x
_atom_site_fract_y
_atom_site_fract_z
_atom_site_U_iso_or_equiv
_atom_site_adp_type
_atom_site_occupancy
_atom_site_site_symmetry_order
_atom_site_calc_flag
_atom_site_refinement_flags_posn
_atom_site_refinement_flags_adp
_atom_site_refinement_flags_occupancy
_atom_site_disorder_assembly
_atom_site_disorder_group
Br1 Br 0.5000 -0.00500(3) 0.2500 0.02961(11) Uani 1 2 d S T P . .
Ni1 Ni 0.5000 0.23834(4) 0.2500 0.01547(11) Uani 1 2 d S T P . .
N1 N 0.43885(8) 0.36733(18) 0.20597(10) 0.0140(3) Uani 1 1 d . . . . .
C13 C 0.44340(9) 0.5086(2) 0.20674(12) 0.0136(4) Uani 1 1 d . . . . .
C14 C 0.5000 0.5755(3) 0.2500 0.0142(6) Uani 1 2 d S T P . .
H14 H 0.5000 0.6770 0.2500 0.017 Uiso 1 2 calc R U P . .
C15 C 0.38948(10) 0.6128(2) 0.16270(13) 0.0164(4) Uani 1 1 d . . . . .
C1 C 0.38899(9) 0.2769(2) 0.16167(13) 0.0150(4) Uani 1 1 d . . . . .
C16 C 0.37573(10) 0.7120(2) 0.22800(13) 0.0196(4) Uani 1 1 d . . . . .
H16A H 0.3457 0.7857 0.2005 0.029 Uiso 1 1 calc R U . . .
H16B H 0.4148 0.7573 0.2602 0.029 Uiso 1 1 calc R U . . .
H16C H 0.3579 0.6561 0.2648 0.029 Uiso 1 1 calc R U . . .
C2 C 0.34983(9) 0.2132(2) 0.20460(13) 0.0174(4) Uani 1 1 d . . . . .
C17 C 0.41225(11) 0.7024(3) 0.10036(14) 0.0238(5) Uani 1 1 d . . . . .
H17A H 0.4217 0.6391 0.0594 0.036 Uiso 1 1 calc R U . . .
H17B H 0.4502 0.7551 0.1295 0.036 Uiso 1 1 calc R U . . .
H17C H 0.3793 0.7701 0.0726 0.036 Uiso 1 1 calc R U . . .
C9 C 0.38380(10) 0.2406(2) 0.07902(13) 0.0197(4) Uani 1 1 d . . . . .
C18 C 0.32662(10) 0.5452(3) 0.11536(14) 0.0235(5) Uani 1 1 d . . . . .
H18A H 0.3117 0.4834 0.1525 0.035 Uiso 1 1 calc R U . . .
H18B H 0.3323 0.4884 0.0694 0.035 Uiso 1 1 calc R U . . .
H18C H 0.2957 0.6207 0.0939 0.035 Uiso 1 1 calc R U . . .
C8 C 0.33641(12) 0.1462(3) 0.03897(15) 0.0283(5) Uani 1 1 d . . . . .
H8 H 0.3321 0.1203 -0.0167 0.034 Uiso 1 1 calc R U . . .
C3 C 0.35791(10) 0.2400(2) 0.29571(14) 0.0213(5) Uani 1 1 d . . . . .
H3 H 0.3989 0.2904 0.3189 0.026 Uiso 1 1 calc R U . . .
C7 C 0.29562(12) 0.0895(3) 0.07881(16) 0.0325(6) Uani 1 1 d . . . . .
H7 H 0.2626 0.0283 0.0498 0.039 Uiso 1 1 calc R U . . .
C6 C 0.30275(11) 0.1217(2) 0.16085(16) 0.0260(5) Uani 1 1 d . . . . .
H6 H 0.2749 0.0804 0.1878 0.031 Uiso 1 1 calc R U . . .
C10 C 0.43017(11) 0.2950(3) 0.03534(13) 0.0250(5) Uani 1 1 d . . . . .
H10 H 0.4564 0.3710 0.0705 0.030 Uiso 1 1 calc R U . . .
C4 C 0.36035(13) 0.1003(3) 0.34333(16) 0.0316(6) Uani 1 1 d . . . . .
H4A H 0.3192 0.0536 0.3258 0.047 Uiso 1 1 calc R U . . .
H4B H 0.3714 0.1206 0.4026 0.047 Uiso 1 1 calc R U . . .
H4C H 0.3921 0.0370 0.3321 0.047 Uiso 1 1 calc R U . . .
C11 C 0.47388(13) 0.1734(3) 0.02621(17) 0.0373(6) Uani 1 1 d . . . . .
H11A H 0.4935 0.1308 0.0804 0.056 Uiso 1 1 calc R U . . .
H11B H 0.5065 0.2113 0.0034 0.056 Uiso 1 1 calc R U . . .
H11C H 0.4495 0.1005 -0.0110 0.056 Uiso 1 1 calc R U . . .
C5 C 0.30599(13) 0.3363(3) 0.30868(18) 0.0337(6) Uani 1 1 d . . . . .
H5A H 0.3077 0.4294 0.2830 0.051 Uiso 1 1 calc R U . . .
H5B H 0.3119 0.3491 0.3679 0.051 Uiso 1 1 calc R U . . .
H5C H 0.2650 0.2919 0.2834 0.051 Uiso 1 1 calc R U . . .
C12 C 0.39799(15) 0.3600(3) -0.04907(16) 0.0420(7) Uani 1 1 d . . . . .
H12A H 0.3735 0.2862 -0.0854 0.063 Uiso 1 1 calc R U . . .
H12B H 0.4298 0.3981 -0.0732 0.063 Uiso 1 1 calc R U . . .
H12C H 0.3700 0.4373 -0.0427 0.063 Uiso 1 1 calc R U . . .

loop_
_atom_site_aniso_label
_atom_site_aniso_U_11
_atom_site_aniso_U_22
_atom_site_aniso_U_33
_atom_site_aniso_U_23
_atom_site_aniso_U_13
_atom_site_aniso_U_12
Br1 0.0316(2) 0.01172(17) 0.0453(2) 0.000 0.01072(16) 0.000
Ni1 0.0189(2) 0.00927(19) 0.0189(2) 0.000 0.00637(15) 0.000
N1 0.0094(8) 0.0169(9) 0.0141(8) -0.0022(7) 0.0011(6) -0.0020(6)
C13 0.0130(10) 0.0159(10) 0.0119(9) 0.0002(7) 0.0037(8) 0.0019(7)
C14 0.0154(14) 0.0079(13) 0.0187(14) 0.000 0.0038(11) 0.000
C15 0.0152(10) 0.0167(10) 0.0152(10) 0.0000(8) 0.0009(8) 0.0044(8)
C1 0.0103(9) 0.0142(10) 0.0171(10) -0.0036(8) -0.0014(8) 0.0010(7)
C16 0.0156(10) 0.0210(11) 0.0218(11) -0.0014(9) 0.0050(8) 0.0047(8)
C2 0.0100(9) 0.0175(10) 0.0225(11) -0.0022(8) 0.0012(8) -0.0004(8)
C17 0.0264(12) 0.0266(12) 0.0183(11) 0.0050(9) 0.0061(9) 0.0064(9)
C9 0.0193(11) 0.0195(11) 0.0165(10) -0.0026(8) -0.0009(8) 0.0037(8)
C18 0.0155(11) 0.0241(11) 0.0246(12) -0.0003(9) -0.0044(9) 0.0069(9)
C8 0.0289(13) 0.0281(12) 0.0197(12) -0.0082(9) -0.0063(10) 0.0011(10)
C3 0.0145(10) 0.0264(12) 0.0246(11) -0.0031(9) 0.0084(9) -0.0049(8)
C7 0.0218(12) 0.0322(14) 0.0336(14) -0.0079(11) -0.0079(10) -0.0094(10)
C6 0.0156(10) 0.0255(12) 0.0342(13) -0.0017(10) 0.0030(9) -0.0060(9)
C10 0.0296(13) 0.0312(12) 0.0129(10) -0.0032(9) 0.0043(9) -0.0002(10)
C4 0.0325(13) 0.0332(14) 0.0303(13) 0.0045(11) 0.0107(11) 0.0011(11)
C11 0.0381(15) 0.0469(17) 0.0312(14) 0.0017(12) 0.0168(12) 0.0091(12)
C5 0.0352(14) 0.0306(14) 0.0436(15) -0.0015(11) 0.0246(12) 0.0023(11)
C12 0.0537(18) 0.0509(18) 0.0210(13) 0.0069(12) 0.0099(12) 0.0106(14)

loop_
_atom_type_symbol
_atom_type_description
_atom_type_scat_dispersion_real
_atom_type_scat_dispersion_imag
_atom_type_scat_source
C C 0.0033 0.0016 'International Tables Vol C Tables 4.2.6.8 and 6.1.1.4'
H H 0.0000 0.0000 'International Tables Vol C Tables 4.2.6.8 and 6.1.1.4'
Br Br -0.2901 2.4595 'International Tables Vol C Tables 4.2.6.8 and 6.1.1.4'
N N 0.0061 0.0033 'International Tables Vol C Tables 4.2.6.8 and 6.1.1.4'
Ni Ni 0.3393 1.1124 'International Tables Vol C Tables 4.2.6.8 and 6.1.1.4'

loop_
_geom_angle_atom_site_label_1
_geom_angle_atom_site_label_2
_geom_angle_atom_site_label_3
_geom_angle
_geom_angle_site_symmetry_1
_geom_angle_site_symmetry_3
_geom_angle_publ_flag
N1 Ni1 N1 96.38(11) 2_655 . ?
N1 Ni1 Br1 131.81(5) 2_655 . ?
N1 Ni1 Br1 131.81(5) . . ?
N1 Ni1 C1 33.70(7) 2_655 2_655 ?
N1 Ni1 C1 129.87(7) . 2_655 ?
Br1 Ni1 C1 98.23(5) . 2_655 ?
C13 N1 C1 130.05(17) . . ?
C13 N1 Ni1 127.93(14) . . ?
C1 N1 Ni1 101.47(13) . . ?
N1 C13 C14 120.22(19) . . ?
N1 C13 C15 124.97(18) . . ?
C14 C13 C15 114.81(18) . . ?
C13 C14 C13 127.1(3) . 2_655 ?
C13 C14 H14 116.4 . . ?
C13 C14 H14 116.4 2_655 . ?
C18 C15 C16 106.53(17) . . ?
C18 C15 C17 107.20(18) . . ?
C16 C15 C17 109.51(18) . . ?
C18 C15 C13 116.89(17) . . ?
C16 C15 C13 108.56(16) . . ?
C17 C15 C13 108.00(17) . . ?
C9 C1 C2 121.33(19) . . ?
C9 C1 N1 119.62(19) . . ?
C2 C1 N1 118.70(18) . . ?
C15 C16 H16A 109.5 . . ?
C15 C16 H16B 109.5 . . ?
H16A C16 H16B 109.5 . . ?
C15 C16 H16C 109.5 . . ?
H16A C16 H16C 109.5 . . ?
H16B C16 H16C 109.5 . . ?
C6 C2 C1 117.8(2) . . ?
C6 C2 C3 119.5(2) . . ?
C1 C2 C3 122.67(18) . . ?
C15 C17 H17A 109.5 . . ?
C15 C17 H17B 109.5 . . ?
H17A C17 H17B 109.5 . . ?
C15 C17 H17C 109.5 . . ?
H17A C17 H17C 109.5 . . ?
H17B C17 H17C 109.5 . . ?
C8 C9 C1 118.0(2) . . ?
C8 C9 C10 120.0(2) . . ?
C1 C9 C10 121.86(19) . . ?
C15 C18 H18A 109.5 . . ?
C15 C18 H18B 109.5 . . ?
H18A C18 H18B 109.5 . . ?
C15 C18 H18C 109.5 . . ?
H18A C18 H18C 109.5 . . ?
H18B C18 H18C 109.5 . . ?
C7 C8 C9 121.1(2) . . ?
C7 C8 H8 119.4 . . ?
C9 C8 H8 119.4 . . ?
C2 C3 C5 111.6(2) . . ?
C2 C3 C4 111.65(19) . . ?
C5 C3 C4 110.0(2) . . ?
C2 C3 H3 107.8 . . ?
C5 C3 H3 107.8 . . ?
C4 C3 H3 107.8 . . ?
C8 C7 C6 120.2(2) . . ?
C8 C7 H7 119.9 . . ?
C6 C7 H7 119.9 . . ?
C7 C6 C2 121.3(2) . . ?
C7 C6 H6 119.3 . . ?
C2 C6 H6 119.3 . . ?
C9 C10 C12 112.8(2) . . ?
C9 C10 C11 109.8(2) . . ?
C12 C10 C11 110.0(2) . . ?
C9 C10 H10 108.0 . . ?
C12 C10 H10 108.0 . . ?
C11 C10 H10 108.0 . . ?
C3 C4 H4A 109.5 . . ?
C3 C4 H4B 109.5 . . ?
H4A C4 H4B 109.5 . . ?
C3 C4 H4C 109.5 . . ?
H4A C4 H4C 109.5 . . ?
H4B C4 H4C 109.5 . . ?
C10 C11 H11A 109.5 . . ?
C10 C11 H11B 109.5 . . ?
H11A C11 H11B 109.5 . . ?
C10 C11 H11C 109.5 . . ?
H11A C11 H11C 109.5 . . ?
H11B C11 H11C 109.5 . . ?
C3 C5 H5A 109.5 . . ?
C3 C5 H5B 109.5 . . ?
H5A C5 H5B 109.5 . . ?
C3 C5 H5C 109.5 . . ?
H5A C5 H5C 109.5 . . ?
H5B C5 H5C 109.5 . . ?
C10 C12 H12A 109.5 . . ?
C10 C12 H12B 109.5 . . ?
H12A C12 H12B 109.5 . . ?
C10 C12 H12C 109.5 . . ?
H12A C12 H12C 109.5 . . ?
H12B C12 H12C 109.5 . . ?

loop_
_geom_bond_atom_site_label_1
_geom_bond_atom_site_label_2
_geom_bond_distance
_geom_bond_site_symmetry_2
_geom_bond_publ_flag
Br1 Ni1 2.2781(5) . ?
Ni1 N1 1.8112(17) 2_655 ?
Ni1 N1 1.8112(17) . ?
Ni1 C1 2.518(2) 2_655 ?
N1 C13 1.326(3) . ?
N1 C1 1.425(2) . ?
C13 C14 1.409(2) . ?
C13 C15 1.559(3) . ?
C14 C13 1.409(2) 2_655 ?
C14 H14 0.9500 . ?
C15 C18 1.534(3) . ?
C15 C16 1.540(3) . ?
C15 C17 1.543(3) . ?
C1 C9 1.411(3) . ?
C1 C2 1.416(3) . ?
C16 H16A 0.9800 . ?
C16 H16B 0.9800 . ?
C16 H16C 0.9800 . ?
C2 C6 1.391(3) . ?
C2 C3 1.521(3) . ?
C17 H17A 0.9800 . ?
C17 H17B 0.9800 . ?
C17 H17C 0.9800 . ?
C9 C8 1.393(3) . ?
C9 C10 1.519(3) . ?
C18 H18A 0.9800 . ?
C18 H18B 0.9800 . ?
C18 H18C 0.9800 . ?
C8 C7 1.382(4) . ?
C8 H8 0.9500 . ?
C3 C5 1.529(3) . ?
C3 C4 1.530(3) . ?
C3 H3 1.0000 . ?
C7 C6 1.385(4) . ?
C7 H7 0.9500 . ?
C6 H6 0.9500 . ?
C10 C12 1.528(3) . ?
C10 C11 1.533(4) . ?
C10 H10 1.0000 . ?
C4 H4A 0.9800 . ?
C4 H4B 0.9800 . ?
C4 H4C 0.9800 . ?
C11 H11A 0.9800 . ?
C11 H11B 0.9800 . ?
C11 H11C 0.9800 . ?
C5 H5A 0.9800 . ?
C5 H5B 0.9800 . ?
C5 H5C 0.9800 . ?
C12 H12A 0.9800 . ?
C12 H12B 0.9800 . ?
C12 H12C 0.9800 . ?

loop_
_geom_torsion_atom_site_label_1
_geom_torsion_atom_site_label_2
_geom_torsion_atom_site_label_3
_geom_torsion_atom_site_label_4
_geom_torsion
_geom_torsion_site_symmetry_1
_geom_torsion_site_symmetry_2
_geom_torsion_site_symmetry_3
_geom_torsion_site_symmetry_4
_geom_torsion_publ_flag
N1 Ni1 N1 C13 2.25(14) 2_655 . . . ?
Br1 Ni1 N1 C13 -177.75(14) . . . . ?
C1 Ni1 N1 C13 6.3(2) 2_655 . . . ?
N1 Ni1 N1 C1 174.35(15) 2_655 . . . ?
Br1 Ni1 N1 C1 -5.64(15) . . . . ?
C1 Ni1 N1 C1 178.43(4) 2_655 . . . ?
C1 N1 C13 C14 -174.23(17) . . . . ?
Ni1 N1 C13 C14 -4.4(3) . . . . ?
C1 N1 C13 C15 6.2(3) . . . . ?
Ni1 N1 C13 C15 176.04(14) . . . . ?
N1 C13 C14 C13 2.20(14) . . . 2_655 ?
C15 C13 C14 C13 -178.16(17) . . . 2_655 ?
N1 C13 C15 C18 0.2(3) . . . . ?
C14 C13 C15 C18 -179.45(16) . . . . ?
N1 C13 C15 C16 120.6(2) . . . . ?
C14 C13 C15 C16 -59.0(2) . . . . ?
N1 C13 C15 C17 -120.7(2) . . . . ?
C14 C13 C15 C17 59.7(2) . . . . ?
C13 N1 C1 C9 82.7(3) . . . . ?
Ni1 N1 C1 C9 -89.15(19) . . . . ?
C13 N1 C1 C2 -104.0(3) . . . . ?
Ni1 N1 C1 C2 84.17(18) . . . . ?
C9 C1 C2 C6 -4.8(3) . . . . ?
N1 C1 C2 C6 -177.96(19) . . . . ?
C9 C1 C2 C3 174.55(19) . . . . ?
N1 C1 C2 C3 1.4(3) . . . . ?
C2 C1 C9 C8 3.7(3) . . . . ?
N1 C1 C9 C8 176.80(19) . . . . ?
C2 C1 C9 C10 -172.9(2) . . . . ?
N1 C1 C9 C10 0.2(3) . . . . ?
C1 C9 C8 C7 0.0(4) . . . . ?
C10 C9 C8 C7 176.7(2) . . . . ?
C6 C2 C3 C5 -73.7(3) . . . . ?
C1 C2 C3 C5 106.9(2) . . . . ?
C6 C2 C3 C4 49.9(3) . . . . ?
C1 C2 C3 C4 -129.5(2) . . . . ?
C9 C8 C7 C6 -2.5(4) . . . . ?
C8 C7 C6 C2 1.3(4) . . . . ?
C1 C2 C6 C7 2.2(3) . . . . ?
C3 C2 C6 C7 -177.1(2) . . . . ?
C8 C9 C10 C12 52.9(3) . . . . ?
C1 C9 C10 C12 -130.6(2) . . . . ?
C8 C9 C10 C11 -70.1(3) . . . . ?
C1 C9 C10 C11 106.4(2) . . . . ?
